data_4101452
loop_
_publ_author_name
'Deng, Liang'
'Chan, Hoi-Shan'
'Xie, Zuowei'

_publ_section_title
;
 Synthesis, structure, and reactivity of 13-vertex carboranes and
 14-vertex metallacarboranes.
;
_journal_issue 15
_journal_name_full 'Journal of the American Chemical Society'
_journal_page_first 5219
_journal_page_last 5230
_journal_paper_doi 10.1021/ja0605772
_journal_volume 128
_journal_year 2006
_chemical_formula_sum 'C10 H19 B11'
_chemical_formula_weight 258.16
_chemical_name_systematic
; 
 ? 
;
_space_group_IT_number 29
_symmetry_cell_setting orthorhombic
_symmetry_space_group_name_Hall 'P 2c -2ac'
_symmetry_space_group_name_H-M 'P c a 21'
_atom_sites_solution_hydrogens geom
_atom_sites_solution_primary direct
_atom_sites_solution_secondary difmap
_audit_creation_method SHELXL-97
_cell_angle_alpha 90.00
_cell_angle_beta 90.00
_cell_angle_gamma 90.00
_cell_formula_units_Z 8
_cell_length_a 29.9835(15)
_cell_length_b 6.9576(3)
_cell_length_c 14.8049(7)
_cell_measurement_temperature 293(2)
_cell_volume 3088.5(3)
_computing_cell_refinement 'Bruker SMART'
_computing_data_collection 'Bruker SMART'
_computing_data_reduction 'Bruker SHELXTL'
_computing_molecular_graphics 'Bruker SHELXTL'
_computing_publication_material 'Bruker SHELXTL'
_computing_structure_refinement 'SHELXL-97 (Sheldrick, 1997)'
_computing_structure_solution 'SHELXS-97 (Sheldrick, 1990)'
_diffrn_ambient_temperature 293(2)
_diffrn_measured_fraction_theta_full 0.999
_diffrn_measured_fraction_theta_max 0.999
_diffrn_measurement_device_type 'CCD area detector'
_diffrn_measurement_method 'phi and omega scans'
_diffrn_radiation_monochromator graphite
_diffrn_radiation_source 'fine-focus sealed tube'
_diffrn_radiation_type MoK\a
_diffrn_radiation_wavelength 0.71073
_diffrn_reflns_av_R_equivalents 0.0556
_diffrn_reflns_av_sigmaI/netI 0.0705
_diffrn_reflns_limit_h_max 39
_diffrn_reflns_limit_h_min -32
_diffrn_reflns_limit_k_max 9
_diffrn_reflns_limit_k_min -9
_diffrn_reflns_limit_l_max 19
_diffrn_reflns_limit_l_min -19
_diffrn_reflns_number 20125
_diffrn_reflns_theta_full 28.01
_diffrn_reflns_theta_max 28.01
_diffrn_reflns_theta_min 1.36
_exptl_absorpt_coefficient_mu 0.052
_exptl_absorpt_correction_T_max 1.0000
_exptl_absorpt_correction_T_min 0.9746
_exptl_absorpt_correction_type sadabs
_exptl_crystal_colour colorless
_exptl_crystal_density_diffrn 1.110
_exptl_crystal_density_method 'not measured'
_exptl_crystal_description block
_exptl_crystal_F_000 1072
_exptl_crystal_size_max 0.50
_exptl_crystal_size_mid 0.40
_exptl_crystal_size_min 0.20
_refine_diff_density_max 0.219
_refine_diff_density_min -0.174
_refine_diff_density_rms 0.041
_refine_ls_abs_structure_details 'Flack H D (1983), Acta Cryst. A39, 876-881'
_refine_ls_abs_structure_Flack 0.0(16)
_refine_ls_extinction_method none
_refine_ls_goodness_of_fit_ref 0.994
_refine_ls_hydrogen_treatment riding
_refine_ls_matrix_type full
_refine_ls_number_parameters 380
_refine_ls_number_reflns 7358
_refine_ls_number_restraints 1
_refine_ls_restrained_S_all 0.994
_refine_ls_R_factor_all 0.1289
_refine_ls_R_factor_gt 0.0601
_refine_ls_shift/su_max 0.446
_refine_ls_shift/su_mean 0.008
_refine_ls_structure_factor_coef Fsqd
_refine_ls_weighting_details 'calc w=1/[\s^2^(Fo^2^)+(0.0867P)^2^+0.0000P] where P=(Fo^2^+2Fc^2^)/3'
_refine_ls_weighting_scheme calc
_refine_ls_wR_factor_gt 0.1353
_refine_ls_wR_factor_ref 0.1738
_reflns_number_gt 4108
_reflns_number_total 7358
_reflns_threshold_expression >2sigma(I)
_cod_data_source_file ja0605772si20060125_040455.cif
_cod_data_source_block 9
_cod_original_sg_symbol_H-M Pca2(1)
_cod_database_code 4101452

loop_
_symmetry_equiv_pos_as_xyz
'x, y, z'
'-x, -y, z+1/2'
'x+1/2, -y, z'
'-x+1/2, y, z+1/2'

loop_
_atom_site_label
_atom_site_type_symbol
_atom_site_fract_x
_atom_site_fract_y
_atom_site_fract_z
_atom_site_U_iso_or_equiv
_atom_site_adp_type
_atom_site_occupancy
_atom_site_symmetry_multiplicity
_atom_site_calc_flag
_atom_site_refinement_flags
C2 C 0.33712(3) 0.29437(14) 0.04473(8) 0.0440(3) Uani 1 1 d .
C1' C 0.44960(4) 0.28116(14) 0.55060(8) 0.0483(3) Uani 1 1 d .
C1 C 0.29103(3) 0.33605(15) 0.03068(7) 0.0424(3) Uani 1 1 d .
C2' C 0.42681(3) 0.30469(15) 0.63448(8) 0.0486(3) Uani 1 1 d .
C18 C 0.36870(4) 0.33361(19) -0.03335(8) 0.0646(4) Uani 1 1 d .
H18A H 0.3988 0.3471 -0.0102 0.078 Uiso 1 1 calc R
H18B H 0.3683 0.2248 -0.0743 0.078 Uiso 1 1 calc R
C11' C 0.42248(4) 0.31637(19) 0.46633(9) 0.0647(4) Uani 1 1 d .
H11C H 0.4425 0.3373 0.4158 0.078 Uiso 1 1 calc R
H11D H 0.4047 0.2033 0.4533 0.078 Uiso 1 1 calc R
C12 C 0.35634(4) 0.51207(16) -0.08443(8) 0.0543(4) Uani 1 1 d .
C12' C 0.39216(4) 0.48763(17) 0.47627(8) 0.0538(4) Uani 1 1 d .
C13 C 0.38837(4) 0.63601(19) -0.11931(9) 0.0670(4) Uani 1 1 d .
H13A H 0.4185 0.6103 -0.1103 0.080 Uiso 1 1 calc R
C13' C 0.38652(4) 0.62085(19) 0.40764(9) 0.0670(4) Uani 1 1 d .
H13B H 0.4018 0.6074 0.3534 0.080 Uiso 1 1 calc R
C14 C 0.37566(5) 0.79656(19) -0.16711(9) 0.0758(5) Uani 1 1 d .
H14A H 0.3972 0.8782 -0.1909 0.091 Uiso 1 1 calc R
C14' C 0.35773(5) 0.77461(19) 0.42080(10) 0.0725(4) Uani 1 1 d .
H14B H 0.3536 0.8646 0.3751 0.087 Uiso 1 1 calc R
C15 C 0.33087(5) 0.83707(19) -0.17990(9) 0.0715(5) Uani 1 1 d .
H15A H 0.3223 0.9460 -0.2119 0.086 Uiso 1 1 calc R
C15' C 0.33517(5) 0.7944(2) 0.50146(10) 0.0745(5) Uani 1 1 d .
H15B H 0.3154 0.8960 0.5093 0.089 Uiso 1 1 calc R
C16 C 0.29922(5) 0.71571(18) -0.14504(8) 0.0614(4) Uani 1 1 d .
H16A H 0.2692 0.7432 -0.1534 0.074 Uiso 1 1 calc R
C16' C 0.34175(4) 0.66441(19) 0.57077(9) 0.0641(4) Uani 1 1 d .
H16B H 0.3272 0.6805 0.6257 0.077 Uiso 1 1 calc R
C17 C 0.31147(4) 0.55300(16) -0.09758(7) 0.0512(3) Uani 1 1 d .
C17' C 0.37008(3) 0.51051(16) 0.55776(8) 0.0528(3) Uani 1 1 d .
C11 C 0.27763(4) 0.41331(18) -0.06037(8) 0.0623(4) Uani 1 1 d .
H11A H 0.2490 0.4773 -0.0551 0.075 Uiso 1 1 calc R
H11B H 0.2742 0.3071 -0.1022 0.075 Uiso 1 1 calc R
C18' C 0.37831(4) 0.36335(19) 0.63022(9) 0.0629(4) Uani 1 1 d .
H18C H 0.3601 0.2508 0.6185 0.075 Uiso 1 1 calc R
H18D H 0.3694 0.4158 0.6882 0.075 Uiso 1 1 calc R
B3 B 0.30220(5) 0.07828(18) 0.06989(9) 0.0529(4) Uani 1 1 d .
H3 H 0.3089 -0.0183 0.0126 0.063 Uiso 1 1 calc R
B3' B 0.45320(4) 0.06212(17) 0.62763(10) 0.0538(4) Uani 1 1 d .
H3' H 0.4247 -0.0348 0.6173 0.065 Uiso 1 1 calc R
B7 B 0.35784(4) 0.17159(17) 0.12512(10) 0.0508(4) Uani 1 1 d .
H7 H 0.3921 0.1248 0.1105 0.061 Uiso 1 1 calc R
B4' B 0.49473(4) 0.1581(2) 0.53680(11) 0.0586(4) Uani 1 1 d .
H4' H 0.4984 0.1054 0.4671 0.070 Uiso 1 1 calc R
B6 B 0.34018(4) 0.41756(17) 0.15308(10) 0.0487(4) Uani 1 1 d .
H6 H 0.3608 0.5482 0.1490 0.058 Uiso 1 1 calc R
B5' B 0.50092(5) 0.4057(2) 0.57366(12) 0.0637(5) Uani 1 1 d .
H5' H 0.5055 0.5313 0.5295 0.076 Uiso 1 1 calc R
B5 B 0.27598(4) 0.45865(17) 0.13319(9) 0.0462(4) Uani 1 1 d .
H5 H 0.2650 0.6074 0.1213 0.055 Uiso 1 1 calc R
B6' B 0.46928(5) 0.45086(19) 0.68925(11) 0.0588(4) Uani 1 1 d .
H6' H 0.4578 0.5988 0.7014 0.071 Uiso 1 1 calc R
B4 B 0.25016(4) 0.24222(17) 0.08732(9) 0.0455(4) Uani 1 1 d .
H4 H 0.2190 0.2365 0.0482 0.055 Uiso 1 1 calc R
B7' B 0.44329(5) 0.23216(19) 0.73084(10) 0.0546(4) Uani 1 1 d .
H7' H 0.4158 0.2257 0.7800 0.066 Uiso 1 1 calc R
B12 B 0.32055(5) 0.01922(19) 0.18549(10) 0.0548(4) Uani 1 1 d .
H12 H 0.3323 -0.1268 0.2011 0.066 Uiso 1 1 calc R
B8' B 0.51301(4) 0.0163(2) 0.62973(11) 0.0591(4) Uani 1 1 d .
H8' H 0.5252 -0.1294 0.6148 0.071 Uiso 1 1 calc R
B11 B 0.34311(5) 0.2265(2) 0.23648(10) 0.0534(4) Uani 1 1 d .
H11 H 0.3691 0.2213 0.2888 0.064 Uiso 1 1 calc R
B9' B 0.54199(5) 0.2262(2) 0.59733(11) 0.0629(5) Uani 1 1 d .
H9' H 0.5746 0.2234 0.5633 0.075 Uiso 1 1 calc R
B10 B 0.29941(4) 0.40202(18) 0.23691(8) 0.0442(3) Uani 1 1 d .
H10 H 0.2994 0.5178 0.2875 0.053 Uiso 1 1 calc R
B10' B 0.52628(5) 0.40776(19) 0.67852(11) 0.0601(4) Uani 1 1 d .
H10' H 0.5481 0.5314 0.6925 0.072 Uiso 1 1 calc R
B9 B 0.24837(4) 0.28738(17) 0.20263(9) 0.0449(4) Uani 1 1 d .
H9 H 0.2159 0.3183 0.2340 0.054 Uiso 1 1 calc R
B11' B 0.49622(5) 0.2928(2) 0.76845(12) 0.0618(4) Uani 1 1 d .
H11' H 0.5006 0.3314 0.8400 0.074 Uiso 1 1 calc R
B8 B 0.26387(5) 0.05505(18) 0.16470(9) 0.0524(4) Uani 1 1 d .
H8 H 0.2413 -0.0696 0.1677 0.063 Uiso 1 1 calc R
B12' B 0.48654(5) 0.0548(2) 0.73141(11) 0.0613(5) Uani 1 1 d .
H12' H 0.4830 -0.0670 0.7782 0.074 Uiso 1 1 calc R
B13 B 0.28885(5) 0.15287(19) 0.26249(10) 0.0529(4) Uani 1 1 d .
H13 H 0.2813 0.1003 0.3309 0.063 Uiso 1 1 calc R
B13' B 0.53842(5) 0.1629(2) 0.71138(11) 0.0609(4) Uani 1 1 d .
H13' H 0.5689 0.1210 0.7476 0.073 Uiso 1 1 calc R

loop_
_atom_site_aniso_label
_atom_site_aniso_U_11
_atom_site_aniso_U_22
_atom_site_aniso_U_33
_atom_site_aniso_U_23
_atom_site_aniso_U_13
_atom_site_aniso_U_12
C2 0.0484(5) 0.0397(5) 0.0439(6) -0.0026(5) 0.0085(5) 0.0030(4)
C1' 0.0507(6) 0.0442(5) 0.0502(6) 0.0010(5) -0.0067(5) 0.0044(5)
C1 0.0464(5) 0.0460(5) 0.0350(5) -0.0021(5) -0.0009(5) -0.0072(5)
C2' 0.0436(5) 0.0490(6) 0.0532(6) 0.0093(5) 0.0035(5) -0.0024(5)
C18 0.0610(7) 0.0733(8) 0.0595(8) 0.0115(7) 0.0186(6) 0.0088(7)
C11' 0.0646(7) 0.0786(8) 0.0509(7) -0.0034(7) -0.0067(6) 0.0140(7)
C12 0.0629(6) 0.0595(7) 0.0404(6) -0.0023(5) 0.0114(5) -0.0059(6)
C12' 0.0519(6) 0.0598(7) 0.0497(6) 0.0023(6) -0.0080(5) 0.0021(6)
C13 0.0680(7) 0.0779(8) 0.0550(7) 0.0054(7) 0.0120(6) -0.0129(7)
C13' 0.0726(8) 0.0792(8) 0.0492(7) 0.0077(7) -0.0077(6) 0.0072(7)
C14 0.0939(9) 0.0680(8) 0.0655(8) 0.0144(7) 0.0126(7) -0.0253(7)
C14' 0.0823(8) 0.0671(8) 0.0680(8) 0.0200(7) -0.0166(7) 0.0083(7)
C15 0.1077(10) 0.0584(7) 0.0486(7) 0.0101(6) -0.0035(7) -0.0146(7)
C15' 0.0713(8) 0.0645(8) 0.0875(10) 0.0029(8) -0.0153(7) 0.0191(7)
C16 0.0742(8) 0.0674(7) 0.0428(6) 0.0042(6) -0.0110(6) -0.0025(6)
C16' 0.0498(6) 0.0800(8) 0.0623(8) 0.0078(7) -0.0014(6) 0.0103(6)
C17 0.0650(6) 0.0571(6) 0.0315(5) -0.0011(5) -0.0036(5) -0.0095(6)
C17' 0.0412(5) 0.0613(6) 0.0558(7) 0.0079(6) -0.0064(5) 0.0002(5)
C11 0.0645(7) 0.0789(8) 0.0435(6) 0.0088(6) -0.0084(6) -0.0151(7)
C18' 0.0413(6) 0.0791(8) 0.0682(7) 0.0204(7) 0.0038(6) 0.0042(6)
B3 0.0718(8) 0.0381(6) 0.0488(8) -0.0092(6) 0.0073(7) -0.0053(6)
B3' 0.0545(7) 0.0387(6) 0.0683(9) 0.0040(7) -0.0054(7) -0.0082(6)
B7 0.0520(7) 0.0440(7) 0.0565(8) -0.0018(6) 0.0032(6) 0.0136(6)
B4' 0.0621(8) 0.0591(8) 0.0544(8) -0.0022(7) 0.0045(7) 0.0106(7)
B6 0.0520(7) 0.0393(6) 0.0549(8) -0.0065(6) -0.0013(6) -0.0049(6)
B5' 0.0580(8) 0.0519(7) 0.0813(10) 0.0167(8) -0.0012(8) -0.0094(6)
B5 0.0540(7) 0.0376(6) 0.0469(7) -0.0040(6) -0.0001(6) 0.0081(6)
B6' 0.0554(7) 0.0416(6) 0.0793(10) -0.0069(7) -0.0056(8) -0.0031(6)
B4 0.0470(6) 0.0463(6) 0.0431(7) -0.0036(6) -0.0036(6) -0.0050(6)
B7' 0.0545(8) 0.0554(7) 0.0540(8) 0.0078(7) -0.0006(6) -0.0028(6)
B12 0.0734(8) 0.0406(6) 0.0504(7) 0.0037(6) 0.0069(7) 0.0142(6)
B8' 0.0557(7) 0.0413(7) 0.0801(10) -0.0052(7) -0.0088(7) 0.0090(6)
B11 0.0570(7) 0.0578(8) 0.0455(7) -0.0022(6) -0.0057(6) 0.0094(6)
B9' 0.0494(7) 0.0570(8) 0.0822(10) 0.0070(8) 0.0023(8) 0.0032(7)
B10 0.0527(7) 0.0451(6) 0.0347(6) -0.0076(6) -0.0021(5) 0.0071(6)
B10' 0.0532(7) 0.0501(7) 0.0769(10) 0.0015(8) -0.0080(7) -0.0078(6)
B9 0.0468(6) 0.0463(6) 0.0415(7) -0.0021(6) 0.0060(6) 0.0030(6)
B11' 0.0654(8) 0.0595(8) 0.0604(8) -0.0089(8) -0.0079(8) 0.0035(7)
B8 0.0682(8) 0.0429(6) 0.0462(7) -0.0030(6) 0.0088(6) -0.0096(6)
B12' 0.0625(8) 0.0531(7) 0.0683(9) 0.0139(7) -0.0105(7) 0.0021(7)
B13 0.0677(8) 0.0498(7) 0.0413(7) 0.0059(6) -0.0006(7) 0.0054(6)
B13' 0.0547(8) 0.0539(7) 0.0742(10) 0.0023(7) -0.0172(7) 0.0098(6)

loop_
_atom_type_symbol
_atom_type_description
_atom_type_scat_dispersion_real
_atom_type_scat_dispersion_imag
_atom_type_scat_source
C C 0.0033 0.0016 'International Tables Vol C Tables 4.2.6.8 and 6.1.1.4'
H H 0.0000 0.0000 'International Tables Vol C Tables 4.2.6.8 and 6.1.1.4'
B B 0.0013 0.0007 'International Tables Vol C Tables 4.2.6.8 and 6.1.1.4'

loop_
_geom_angle_atom_site_label_1
_geom_angle_atom_site_label_2
_geom_angle_atom_site_label_3
_geom_angle
C1 C2 C18 117.14(10)
C1 C2 B7 126.58(10)
C18 C2 B7 114.98(9)
C1 C2 B6 94.67(8)
C18 C2 B6 123.67(9)
B7 C2 B6 64.80(7)
C2' C1' C11' 116.28(9)
C2' C1' B4' 124.92(10)
C11' C1' B4' 115.67(10)
C2' C1' B5' 100.91(9)
C11' C1' B5' 122.66(10)
B4' C1' B5' 64.05(8)
C2' C1' B3' 66.31(7)
C11' C1' B3' 130.91(9)
B4' C1' B3' 66.68(8)
B5' C1' B3' 102.88(8)
C2 C1 C11 117.47(9)
C2 C1 B4 125.06(9)
C11 C1 B4 113.89(9)
C2 C1 B5 102.49(8)
C11 C1 B5 121.28(9)
B4 C1 B5 64.22(7)
C2 C1 B3 66.18(7)
C11 C1 B3 130.73(9)
B4 C1 B3 66.32(7)
B5 C1 B3 103.43(7)
C1' C2' C18' 117.09(10)
C1' C2' B7' 126.51(10)
C18' C2' B7' 114.93(10)
C1' C2' B6' 96.71(9)
C18' C2' B6' 122.73(9)
B7' C2' B6' 63.94(8)
C12 C18 C2 112.22(10)
C12' C11' C1' 111.89(10)
C17 C12 C13 119.35(11)
C17 C12 C18 118.67(10)
C13 C12 C18 121.99(11)
C17' C12' C13' 120.22(11)
C17' C12' C11' 117.68(10)
C13' C12' C11' 122.10(11)
C14 C13 C12 120.20(12)
C12' C13' C14' 119.24(12)
C13 C14 C15 120.26(13)
C15' C14' C13' 120.23(13)
C16 C15 C14 119.62(13)
C14' C15' C16' 120.49(13)
C15 C16 C17 120.79(13)
C17' C16' C15' 119.47(12)
C16 C17 C12 119.77(11)
C16 C17 C11 122.32(11)
C12 C17 C11 117.90(10)
C16' C17' C12' 120.31(11)
C16' C17' C18' 121.99(11)
C12' C17' C18' 117.70(10)
C1 C11 C17 112.18(9)
C17' C18' C2' 111.81(10)
B8 B3 B12 56.86(7)
B8 B3 C1 101.91(8)
B12 B3 C1 122.84(9)
B8 B3 B4 56.29(7)
B12 B3 B4 104.26(9)
C1 B3 B4 49.62(6)
B8 B3 B7 104.12(9)
B12 B3 B7 55.60(7)
C1 B3 B7 88.01(7)
B4 B3 B7 115.49(8)
B8' B3' B12' 56.24(8)
B8' B3' C1' 101.89(9)
B12' B3' C1' 123.66(9)
B8' B3' B4' 56.17(8)
B12' B3' B4' 103.83(9)
C1' B3' B4' 49.47(6)
B8' B3' B7' 104.02(9)
B12' B3' B7' 56.27(8)
C1' B3' B7' 88.58(7)
B4' B3' B7' 115.39(9)
C2 B7 B11 119.30(10)
C2 B7 B12 116.74(10)
B11 B7 B12 59.89(8)
C2 B7 B6 63.66(7)
B11 B7 B6 60.78(8)
B12 B7 B6 105.09(9)
C2 B7 B3 62.32(7)
B11 B7 B3 104.46(9)
B12 B7 B3 58.67(7)
B6 B7 B3 99.01(8)
C1' B4' B9' 118.18(11)
C1' B4' B8' 117.03(11)
B9' B4' B8' 60.19(8)
C1' B4' B5' 62.91(8)
B9' B4' B5' 60.28(8)
B8' B4' B5' 105.20(10)
C1' B4' B3' 63.85(7)
B9' B4' B3' 104.94(10)
B8' B4' B3' 58.25(8)
B5' B4' B3' 100.53(9)
B10 B6 B11 60.34(8)
B10 B6 C2 124.19(9)
B11 B6 C2 104.87(8)
B10 B6 B7 107.70(9)
B11 B6 B7 57.17(7)
C2 B6 B7 51.54(6)
B10 B6 B5 55.28(7)
B11 B6 B5 104.79(9)
C2 B6 B5 83.53(7)
B7 B6 B5 112.53(8)
B10' B5' B9' 61.77(9)
B10' B5' C1' 123.42(11)
B9' B5' C1' 106.86(9)
B10' B5' B4' 108.82(10)
B9' B5' B4' 57.80(8)
C1' B5' B4' 53.04(7)
B10' B5' B6' 55.52(8)
B9' B5' B6' 105.74(11)
C1' B5' B6' 80.25(8)
B4' B5' B6' 111.15(10)
B10 B5 B9 61.60(7)
B10 B5 C1 122.54(9)
B9 B5 C1 106.67(8)
B10 B5 B4 108.30(9)
B9 B5 B4 57.63(7)
C1 B5 B4 53.19(6)
B10 B5 B6 55.82(7)
B9 B5 B6 105.75(8)
C1 B5 B6 79.17(7)
B4 B5 B6 110.54(8)
B10' B6' B11' 60.91(9)
B10' B6' B7' 107.90(10)
B11' B6' B7' 57.31(8)
B10' B6' C2' 123.32(10)
B11' B6' C2' 105.25(9)
B7' B6' C2' 51.91(7)
B10' B6' B5' 54.85(8)
B11' B6' B5' 104.53(10)
B7' B6' B5' 111.41(9)
C2' B6' B5' 82.05(8)
C1 B4 B9 117.31(9)
C1 B4 B8 116.88(9)
B9 B4 B8 60.50(7)
C1 B4 B5 62.59(7)
B9 B4 B5 59.86(7)
B8 B4 B5 105.42(9)
C1 B4 B3 64.06(7)
B9 B4 B3 105.11(9)
B8 B4 B3 58.21(7)
B5 B4 B3 101.10(8)
C2' B7' B11' 119.65(11)
C2' B7' B12' 116.59(11)
B11' B7' B12' 60.21(8)
C2' B7' B6' 64.15(8)
B11' B7' B6' 60.82(8)
B12' B7' B6' 105.55(10)
C2' B7' B3' 62.52(7)
B11' B7' B3' 105.02(10)
B12' B7' B3' 58.43(8)
B6' B7' B3' 100.18(9)
B8 B12 B13 60.69(8)
B8 B12 B11 109.42(9)
B13 B12 B11 59.68(8)
B8 B12 B7 115.96(10)
B13 B12 B7 110.57(9)
B11 B12 B7 59.15(8)
B8 B12 B3 60.92(8)
B13 B12 B3 108.90(9)
B11 B12 B3 109.25(9)
B7 B12 B3 65.73(8)
B12' B8' B13' 60.51(9)
B12' B8' B9' 109.58(11)
B13' B8' B9' 59.52(9)
B12' B8' B4' 116.57(10)
B13' B8' B4' 110.10(10)
B9' B8' B4' 58.87(8)
B12' B8' B3' 62.24(8)
B13' B8' B3' 109.70(10)
B9' B8' B3' 109.57(9)
B4' B8' B3' 65.58(8)
B7 B11 B13 112.25(10)
B7 B11 B12 60.96(8)
B13 B11 B12 59.85(8)
B7 B11 B10 109.69(10)
B13 B11 B10 61.21(8)
B12 B11 B10 106.18(10)
B7 B11 B6 62.05(8)
B13 B11 B6 108.60(10)
B12 B11 B6 106.80(10)
B10 B11 B6 57.86(7)
B4' B9' B13' 112.23(11)
B4' B9' B8' 60.94(8)
B13' B9' B8' 59.95(9)
B4' B9' B5' 61.91(8)
B13' B9' B5' 108.84(11)
B8' B9' B5' 106.97(10)
B4' B9' B10' 108.69(10)
B13' B9' B10' 61.14(9)
B8' B9' B10' 105.63(11)
B5' B9' B10' 57.49(8)
B5 B10 B6 68.90(8)
B5 B10 B11 116.62(9)
B6 B10 B11 61.80(7)
B5 B10 B9 60.41(7)
B6 B10 B9 115.01(9)
B11 B10 B9 108.60(9)
B5 B10 B13 109.47(9)
B6 B10 B13 109.40(9)
B11 B10 B13 58.23(7)
B9 B10 B13 58.89(7)
B5' B10' B6' 69.63(9)
B5' B10' B11' 116.19(10)
B6' B10' B11' 61.10(8)
B5' B10' B9' 60.74(9)
B6' B10' B9' 115.90(10)
B11' B10' B9' 108.24(10)
B5' B10' B13' 108.80(10)
B6' B10' B13' 109.57(10)
B11' B10' B13' 58.81(8)
B9' B10' B13' 57.85(8)
B4 B9 B13 112.03(9)
B4 B9 B8 61.03(7)
B13 B9 B8 59.80(7)
B4 B9 B5 62.52(7)
B13 B9 B5 108.93(9)
B8 B9 B5 107.80(9)
B4 B9 B10 109.34(9)
B13 B9 B10 60.65(7)
B8 B9 B10 105.69(9)
B5 B9 B10 57.99(7)
B7' B11' B12' 61.46(8)
B7' B11' B13' 112.13(11)
B12' B11' B13' 59.41(8)
B7' B11' B10' 109.25(11)
B12' B11' B10' 105.63(11)
B13' B11' B10' 60.95(8)
B7' B11' B6' 61.87(8)
B12' B11' B6' 107.25(11)
B13' B11' B6' 108.78(11)
B10' B11' B6' 57.99(8)
B12 B8 B13 59.84(8)
B12 B8 B9 109.25(9)
B13 B8 B9 60.02(7)
B12 B8 B4 116.25(10)
B13 B8 B4 110.06(9)
B9 B8 B4 58.48(7)
B12 B8 B3 62.23(8)
B13 B8 B3 109.27(9)
B9 B8 B3 109.19(9)
B4 B8 B3 65.50(7)
B8' B12' B13' 60.68(8)
B8' B12' B11' 109.96(11)
B13' B12' B11' 60.34(8)
B8' B12' B7' 115.91(11)
B13' B12' B7' 110.27(10)
B11' B12' B7' 58.33(8)
B8' B12' B3' 61.52(8)
B13' B12' B3' 109.27(11)
B11' B12' B3' 108.87(10)
B7' B12' B3' 65.29(8)
B11 B13 B12 60.47(8)
B11 B13 B8 109.07(10)
B12 B13 B8 59.47(8)
B11 B13 B9 111.89(10)
B12 B13 B9 109.08(10)
B8 B13 B9 60.18(7)
B11 B13 B10 60.56(7)
B12 B13 B10 106.17(9)
B8 B13 B10 105.83(9)
B9 B13 B10 60.46(7)
B9' B13' B12' 109.02(11)
B9' B13' B8' 60.53(9)
B12' B13' B8' 58.81(8)
B9' B13' B11' 112.11(11)
B12' B13' B11' 60.26(8)
B8' B13' B11' 108.38(10)
B9' B13' B10' 61.01(9)
B12' B13' B10' 105.73(10)
B8' B13' B10' 105.96(10)
B11' B13' B10' 60.24(8)

loop_
_geom_bond_atom_site_label_1
_geom_bond_atom_site_label_2
_geom_bond_distance
C2 C1 1.4273(14)
C2 C18 1.5190(16)
C2 B7 1.5912(17)
C2 B6 1.8211(18)
C1' C2' 1.4268(16)
C1' C11' 1.5092(17)
C1' B4' 1.6145(17)
C1' B5' 1.7987(18)
C1' B3' 1.9065(17)
C1 C11 1.5057(16)
C1 B4 1.6220(16)
C1 B5 1.7985(16)
C1 B3 1.9146(16)
C2' C18' 1.5115(15)
C2' B7' 1.5920(19)
C2' B6' 1.8203(18)
C18 C12 1.5004(17)
C11' C12' 1.5059(17)
C12 C17 1.3889(16)
C12 C13 1.3902(17)
C12' C17' 1.3853(16)
C12' C13' 1.3857(17)
C13 C14 1.3762(19)
C13' C14' 1.3884(18)
C14 C15 1.385(2)
C14' C15' 1.379(2)
C15 C16 1.3711(19)
C15' C16' 1.3821(19)
C16 C17 1.3821(17)
C16' C17' 1.3804(16)
C17 C11 1.5090(16)
C17' C18' 1.5034(17)
B3 B8 1.8213(19)
B3 B12 1.844(2)
B3 B4 1.9499(18)
B3 B7 1.9679(19)
B3' B8' 1.8216(19)
B3' B12' 1.834(2)
B3' B4' 1.950(2)
B3' B7' 1.955(2)
B7 B11 1.749(2)
B7 B12 1.7812(19)
B7 B6 1.8386(17)
B4' B9' 1.742(2)
B4' B8' 1.779(2)
B4' B5' 1.817(2)
B6 B10 1.7453(18)
B6 B11 1.8166(19)
B6 B5 1.9681(18)
B5' B10' 1.729(2)
B5' B9' 1.788(2)
B5' B6' 1.982(2)
B5 B10 1.7341(18)
B5 B9 1.7784(18)
B5 B4 1.8243(17)
B6' B10' 1.743(2)
B6' B11' 1.799(2)
B6' B7' 1.8171(19)
B4 B9 1.7368(18)
B4 B8 1.7825(18)
B7' B11' 1.734(2)
B7' B12' 1.790(2)
B12 B8 1.745(2)
B12 B13 1.752(2)
B12 B11 1.763(2)
B8' B12' 1.723(2)
B8' B13' 1.756(2)
B8' B9' 1.766(2)
B11 B13 1.749(2)
B11 B10 1.7912(19)
B9' B13' 1.748(2)
B9' B10' 1.806(2)
B10 B9 1.7990(18)
B10 B13 1.8025(18)
B10' B11' 1.796(2)
B10' B13' 1.808(2)
B9 B13 1.7704(19)
B9 B8 1.7733(18)
B11' B12' 1.768(2)
B11' B13' 1.770(2)
B8 B13 1.766(2)
B12' B13' 1.753(2)
